data_7708198
loop_
_publ_author_name
'Vr\'ana, Jan'
'N\<emec, Vlastimil'
'Samsonov, Maksim Andreevich'
'R\%u\<zi\<cka, Ale\<s'

_publ_section_title
;
 On the edge of the steric repulsion and reactivity of bulky anilines; a
 case study of chloro(imino)phosphine synthesis
;
_journal_name_full 'Dalton Transactions'
_journal_paper_doi 10.1039/D1DT02445K
_journal_year 2021
_chemical_formula_sum 'C34 H27 N O'
_chemical_formula_weight 465.56
_space_group_crystal_system triclinic
_space_group_IT_number 2
_space_group_name_Hall '-P 1'
_space_group_name_H-M_alt 'P -1'
_atom_sites_solution_hydrogens geom
_audit_creation_method SHELXL-2013
_audit_update_record
;
2021-06-02 deposited with the CCDC.	2021-09-03 downloaded from the CCDC.
;
_cell_angle_alpha 102.708(11)
_cell_angle_beta 97.662(12)
_cell_angle_gamma 98.134(11)
_cell_formula_units_Z 2
_cell_length_a 5.4624(11)
_cell_length_b 13.410(3)
_cell_length_c 17.986(4)
_cell_measurement_reflns_used 18008
_cell_measurement_temperature 150(2)
_cell_measurement_theta_max 27.5
_cell_measurement_theta_min 1
_cell_volume 1253.7(5)
_computing_cell_refinement 'APEX3 v2016.9-0 (Bruker AXS)'
_computing_data_collection 'Bruker Instrument Service vV6.2.3'
_computing_data_reduction 'SAINT V8.37A (Bruker AXS Inc., 2015)'
_computing_molecular_graphics 'Bruker SHELXTL'
_computing_publication_material 'Bruker SHELXTL'
_computing_structure_refinement 'SHELXL-2017/1 (Sheldrick, 2017)'
_computing_structure_solution 'XT, VERSION 2014/5'
_diffrn_ambient_temperature 150(2)
_diffrn_detector_area_resol_mean 10.4167
_diffrn_measured_fraction_theta_full 0.984
_diffrn_measured_fraction_theta_max 0.985
_diffrn_measurement_device_type 'Bruker D8 - Venture'
_diffrn_measurement_method '\f and \w scans to fill the Ewald sphere'
_diffrn_radiation_type MoK\a
_diffrn_radiation_wavelength 0.71073
_diffrn_reflns_av_R_equivalents 0.1103
_diffrn_reflns_av_unetI/netI 0.0959
_diffrn_reflns_Laue_measured_fraction_full 0.984
_diffrn_reflns_Laue_measured_fraction_max 0.985
_diffrn_reflns_limit_h_max 6
_diffrn_reflns_limit_h_min -6
_diffrn_reflns_limit_k_max 16
_diffrn_reflns_limit_k_min -16
_diffrn_reflns_limit_l_max 21
_diffrn_reflns_limit_l_min -22
_diffrn_reflns_number 18008
_diffrn_reflns_point_group_measured_fraction_full 0.984
_diffrn_reflns_point_group_measured_fraction_max 0.985
_diffrn_reflns_theta_full 25.242
_diffrn_reflns_theta_max 25.998
_diffrn_reflns_theta_min 2.190
_diffrn_source 'sealed X-ray tube'
_exptl_absorpt_coefficient_mu 0.073
_exptl_absorpt_correction_T_max 0.7453
_exptl_absorpt_correction_T_min 0.5594
_exptl_absorpt_correction_type multi-scan
_exptl_absorpt_process_details
;
SADABS-2016/2 - Bruker AXS area detector
scaling and absorption correction
;
_exptl_crystal_colour colourless
_exptl_crystal_density_diffrn 1.233
_exptl_crystal_description block
_exptl_crystal_F_000 492
_exptl_crystal_size_max 0.211
_exptl_crystal_size_mid 0.185
_exptl_crystal_size_min 0.113
_refine_diff_density_max 0.471
_refine_diff_density_min -0.372
_refine_diff_density_rms 0.107
_refine_ls_extinction_coef 0.107(14)
_refine_ls_extinction_expression Fc^*^=kFc[1+0.001xFc^2^\l^3^/sin(2\q)]^-1/4^
_refine_ls_extinction_method SHELXL
_refine_ls_goodness_of_fit_ref 1.052
_refine_ls_hydrogen_treatment constr
_refine_ls_matrix_type full
_refine_ls_number_parameters 327
_refine_ls_number_reflns 4859
_refine_ls_number_restraints 0
_refine_ls_restrained_S_all 1.052
_refine_ls_R_factor_all 0.1486
_refine_ls_R_factor_gt 0.1089
_refine_ls_shift/su_max 0.000
_refine_ls_shift/su_mean 0.000
_refine_ls_structure_factor_coef Fsqd
_refine_ls_weighting_details 'w=1/[\s^2^(Fo^2^)+(0.1426P)^2^+2.8596P] where P=(Fo^2^+2Fc^2^)/3'
_refine_ls_weighting_scheme calc
_refine_ls_wR_factor_gt 0.2763
_refine_ls_wR_factor_ref 0.2953
_reflns_Friedel_coverage 0.000
_reflns_number_gt 3271
_reflns_number_total 4859
_reflns_threshold_expression 'I > 2\s(I)'
_cod_data_source_file d1dt02445k2.cif
_cod_data_source_block jvr190812n2a
_cod_original_cell_volume 1253.6(5)
_cod_database_code 7708198
_shelx_space_group_comment
;
The symmetry employed for this shelxl refinement is uniquely defined
by the following loop, which should always be used as a source of
symmetry information in preference to the above space-group names.
They are only intended as comments.
;
_exptl_absorpt_special_details
;
The ratio of minimum to maximum
apparent transmission was 0.750
;
_shelxl_version_number 2013-4

loop_
_space_group_symop_operation_xyz
'x, y, z'
'-x, -y, -z'

loop_
_atom_site_label
_atom_site_type_symbol
_atom_site_fract_x
_atom_site_fract_y
_atom_site_fract_z
_atom_site_U_iso_or_equiv
_atom_site_adp_type
_atom_site_occupancy
_atom_site_site_symmetry_order
_atom_site_calc_flag
_atom_site_refinement_flags_posn
_atom_site_refinement_flags_adp
_atom_site_refinement_flags_occupancy
_atom_site_disorder_assembly
_atom_site_disorder_group
O1 O 0.9726(7) 0.0730(3) 0.1513(2) 0.0423(9) Uani 1 1 d . . . . .
N1 N 0.9898(6) 0.2307(3) 0.2436(2) 0.0266(8) Uani 1 1 d . . . . .
C1 C 0.8300(7) 0.2941(3) 0.2795(2) 0.0234(9) Uani 1 1 d . . . . .
C2 C 0.7530(7) 0.3705(3) 0.2453(2) 0.0226(9) Uani 1 1 d . . . . .
C3 C 0.6014(8) 0.4335(3) 0.2824(3) 0.0258(9) Uani 1 1 d . . . . .
H3 H 0.5462 0.4859 0.2598 0.031 Uiso 1 1 calc R U . . .
C4 C 0.5281(8) 0.4215(3) 0.3520(2) 0.0256(9) Uani 1 1 d . . . . .
C5 C 0.6140(8) 0.3453(3) 0.3849(2) 0.0260(9) Uani 1 1 d . . . . .
H5 H 0.5674 0.3372 0.4325 0.031 Uiso 1 1 calc R U . . .
C7 C 0.8346(8) 0.3814(3) 0.1689(2) 0.0241(9) Uani 1 1 d . . . . .
H7 H 1.0198 0.3824 0.1763 0.029 Uiso 1 1 calc R U . . .
C6 C 0.7663(7) 0.2808(3) 0.3499(2) 0.0224(9) Uani 1 1 d . . . . .
C9 C 0.4920(8) 0.2268(3) 0.1002(3) 0.0267(9) Uani 1 1 d . . . . .
H9 H 0.4039 0.2414 0.1424 0.032 Uiso 1 1 calc R U . . .
C8 C 0.7194(7) 0.2892(3) 0.1020(2) 0.0229(9) Uani 1 1 d . . . . .
C10 C 0.3907(9) 0.1425(4) 0.0371(3) 0.0329(10) Uani 1 1 d . . . . .
H10 H 0.2352 0.1002 0.0364 0.040 Uiso 1 1 calc R U . . .
C11 C 0.5189(9) 0.1213(4) -0.0244(3) 0.0339(11) Uani 1 1 d . . . . .
H11 H 0.4518 0.0639 -0.0672 0.041 Uiso 1 1 calc R U . . .
C12 C 0.7432(9) 0.1833(4) -0.0237(3) 0.0336(11) Uani 1 1 d . . . . .
H12 H 0.8293 0.1691 -0.0663 0.040 Uiso 1 1 calc R U . . .
C13 C 0.8439(8) 0.2662(3) 0.0389(3) 0.0292(10) Uani 1 1 d . . . . .
H13 H 0.9996 0.3080 0.0389 0.035 Uiso 1 1 calc R U . . .
C14 C 0.7962(8) 0.4848(3) 0.1496(2) 0.0260(9) Uani 1 1 d . . . . .
C15 C 0.5770(9) 0.4957(4) 0.1080(3) 0.0361(11) Uani 1 1 d . . . . .
H15 H 0.4435 0.4379 0.0910 0.043 Uiso 1 1 calc R U . . .
C16 C 0.5445(10) 0.5894(4) 0.0898(3) 0.0393(12) Uani 1 1 d . . . . .
H16 H 0.3906 0.5955 0.0611 0.047 Uiso 1 1 calc R U . . .
C17 C 0.7384(10) 0.6727(4) 0.1139(3) 0.0389(12) Uani 1 1 d . . . . .
H17 H 0.7198 0.7366 0.1012 0.047 Uiso 1 1 calc R U . . .
C18 C 0.9581(11) 0.6639(4) 0.1563(3) 0.0460(13) Uani 1 1 d . . . . .
H18 H 1.0910 0.7219 0.1734 0.055 Uiso 1 1 calc R U . . .
C19 C 0.9876(9) 0.5701(4) 0.1743(3) 0.0341(11) Uani 1 1 d . . . . .
H19 H 1.1405 0.5645 0.2039 0.041 Uiso 1 1 calc R U . . .
C20 C 0.8608(7) 0.1959(3) 0.3843(2) 0.0228(9) Uani 1 1 d . . . . .
H20 H 1.0459 0.2054 0.3847 0.027 Uiso 1 1 calc R U . . .
C21 C 0.8241(8) 0.2075(3) 0.4687(2) 0.0257(9) Uani 1 1 d . . . . .
C22 C 0.9968(9) 0.2770(4) 0.5270(3) 0.0335(11) Uani 1 1 d . . . . .
H22 H 1.1404 0.3146 0.5147 0.040 Uiso 1 1 calc R U . . .
C23 C 0.9609(10) 0.2921(4) 0.6042(3) 0.0428(13) Uani 1 1 d . . . . .
H23 H 1.0785 0.3409 0.6438 0.051 Uiso 1 1 calc R U . . .
C24 C 0.7571(10) 0.2368(4) 0.6227(3) 0.0401(12) Uani 1 1 d . . . . .
H24 H 0.7336 0.2468 0.6751 0.048 Uiso 1 1 calc R U . . .
C25 C 0.5875(11) 0.1670(4) 0.5654(3) 0.0455(13) Uani 1 1 d . . . . .
H25 H 0.4460 0.1289 0.5784 0.055 Uiso 1 1 calc R U . . .
C26 C 0.6190(9) 0.1508(4) 0.4880(3) 0.0395(12) Uani 1 1 d . . . . .
H26 H 0.5009 0.1015 0.4489 0.047 Uiso 1 1 calc R U . . .
C27 C 0.7507(7) 0.0883(3) 0.3343(2) 0.0243(9) Uani 1 1 d . . . . .
C28 C 0.8857(8) 0.0075(4) 0.3363(3) 0.0309(10) Uani 1 1 d . . . . .
H28 H 1.0425 0.0205 0.3699 0.037 Uiso 1 1 calc R U . . .
C29 C 0.7931(9) -0.0913(4) 0.2898(3) 0.0367(11) Uani 1 1 d . . . . .
H29 H 0.8879 -0.1452 0.2914 0.044 Uiso 1 1 calc R U . . .
C30 C 0.5673(9) -0.1119(4) 0.2416(3) 0.0366(11) Uani 1 1 d . . . . .
H30 H 0.5057 -0.1797 0.2095 0.044 Uiso 1 1 calc R U . . .
C31 C 0.4288(8) -0.0335(3) 0.2400(3) 0.0322(10) Uani 1 1 d . . . . .
H31 H 0.2703 -0.0477 0.2071 0.039 Uiso 1 1 calc R U . . .
C32 C 0.5200(8) 0.0660(3) 0.2861(3) 0.0277(10) Uani 1 1 d . . . . .
H32 H 0.4230 0.1192 0.2846 0.033 Uiso 1 1 calc R U . . .
C33 C 0.3606(9) 0.4907(4) 0.3904(3) 0.0327(10) Uani 1 1 d . . . . .
H33A H 0.3285 0.4718 0.4382 0.049 Uiso 1 1 calc R U . . .
H33B H 0.2012 0.4815 0.3553 0.049 Uiso 1 1 calc R U . . .
H33C H 0.4440 0.5634 0.4024 0.049 Uiso 1 1 calc R U . . .
C34 C 0.9661(7) 0.1497(4) 0.1964(3) 0.0282(10) Uani 1 1 d . . . . .

loop_
_atom_site_aniso_label
_atom_site_aniso_U_11
_atom_site_aniso_U_22
_atom_site_aniso_U_33
_atom_site_aniso_U_23
_atom_site_aniso_U_13
_atom_site_aniso_U_12
O1 0.052(2) 0.0273(18) 0.045(2) -0.0052(16) 0.0156(16) 0.0151(16)
N1 0.0309(19) 0.0211(19) 0.0291(19) 0.0040(16) 0.0100(15) 0.0076(15)
C1 0.0220(19) 0.020(2) 0.028(2) 0.0046(17) 0.0051(16) 0.0033(16)
C2 0.0232(19) 0.016(2) 0.025(2) -0.0003(16) 0.0022(16) 0.0007(16)
C3 0.030(2) 0.016(2) 0.031(2) 0.0020(17) 0.0046(17) 0.0076(17)
C4 0.030(2) 0.016(2) 0.026(2) -0.0032(16) 0.0019(17) 0.0051(16)
C5 0.028(2) 0.024(2) 0.023(2) -0.0012(17) 0.0037(17) 0.0045(17)
C7 0.026(2) 0.017(2) 0.029(2) 0.0038(17) 0.0064(17) 0.0054(16)
C6 0.0218(19) 0.0154(19) 0.026(2) 0.0005(16) -0.0002(16) 0.0005(15)
C9 0.030(2) 0.020(2) 0.030(2) 0.0034(18) 0.0082(18) 0.0065(17)
C8 0.028(2) 0.020(2) 0.023(2) 0.0059(17) 0.0060(16) 0.0087(16)
C10 0.035(2) 0.024(2) 0.037(3) 0.0045(19) 0.0053(19) 0.0014(19)
C11 0.049(3) 0.020(2) 0.029(2) -0.0004(18) 0.001(2) 0.008(2)
C12 0.048(3) 0.029(2) 0.025(2) 0.0021(19) 0.012(2) 0.013(2)
C13 0.034(2) 0.026(2) 0.029(2) 0.0066(19) 0.0107(18) 0.0061(18)
C14 0.034(2) 0.021(2) 0.025(2) 0.0055(17) 0.0098(17) 0.0061(17)
C15 0.042(3) 0.023(2) 0.042(3) 0.006(2) 0.001(2) 0.007(2)
C16 0.052(3) 0.034(3) 0.038(3) 0.011(2) 0.009(2) 0.024(2)
C17 0.061(3) 0.024(2) 0.042(3) 0.015(2) 0.024(2) 0.018(2)
C18 0.054(3) 0.023(2) 0.058(3) 0.007(2) 0.010(3) 0.000(2)
C19 0.037(2) 0.024(2) 0.042(3) 0.012(2) 0.005(2) 0.0030(19)
C20 0.024(2) 0.023(2) 0.022(2) 0.0047(16) 0.0067(16) 0.0043(16)
C21 0.028(2) 0.024(2) 0.024(2) 0.0029(17) 0.0023(16) 0.0073(17)
C22 0.040(3) 0.031(2) 0.029(2) 0.007(2) 0.0051(19) 0.005(2)
C23 0.057(3) 0.037(3) 0.029(3) -0.001(2) -0.001(2) 0.011(2)
C24 0.063(3) 0.038(3) 0.024(2) 0.008(2) 0.011(2) 0.024(3)
C25 0.059(3) 0.044(3) 0.040(3) 0.016(2) 0.023(3) 0.009(3)
C26 0.042(3) 0.039(3) 0.033(3) 0.004(2) 0.008(2) 0.000(2)
C27 0.028(2) 0.022(2) 0.025(2) 0.0062(17) 0.0099(16) 0.0075(17)
C28 0.029(2) 0.028(2) 0.040(3) 0.012(2) 0.0073(19) 0.0126(18)
C29 0.044(3) 0.023(2) 0.050(3) 0.007(2) 0.021(2) 0.018(2)
C30 0.047(3) 0.019(2) 0.043(3) 0.001(2) 0.019(2) 0.004(2)
C31 0.033(2) 0.021(2) 0.038(3) -0.0017(19) 0.0086(19) 0.0039(18)
C32 0.029(2) 0.019(2) 0.033(2) -0.0001(18) 0.0044(18) 0.0069(17)
C33 0.041(2) 0.024(2) 0.032(2) -0.0019(19) 0.0089(19) 0.0115(19)
C34 0.024(2) 0.031(3) 0.034(2) 0.013(2) 0.0077(18) 0.0094(18)

loop_
_atom_type_symbol
_atom_type_description
_atom_type_scat_dispersion_real
_atom_type_scat_dispersion_imag
_atom_type_scat_source
C C 0.0033 0.0016 'International Tables Vol C Tables 4.2.6.8 and 6.1.1.4'
H H 0.0000 0.0000 'International Tables Vol C Tables 4.2.6.8 and 6.1.1.4'
N N 0.0061 0.0033 'International Tables Vol C Tables 4.2.6.8 and 6.1.1.4'
O O 0.0106 0.0060 'International Tables Vol C Tables 4.2.6.8 and 6.1.1.4'

loop_
_geom_angle_atom_site_label_1
_geom_angle_atom_site_label_2
_geom_angle_atom_site_label_3
_geom_angle
_geom_angle_site_symmetry_1
_geom_angle_site_symmetry_3
_geom_angle_publ_flag
C34 N1 C1 137.1(4) . . ?
C2 C1 C6 122.4(4) . . ?
C2 C1 N1 118.8(4) . . ?
C6 C1 N1 118.7(4) . . ?
C1 C2 C3 117.9(4) . . ?
C1 C2 C7 119.3(4) . . ?
C3 C2 C7 122.9(4) . . ?
C2 C3 C4 121.8(4) . . ?
C2 C3 H3 119.1 . . ?
C4 C3 H3 119.1 . . ?
C5 C4 C3 118.3(4) . . ?
C5 C4 C33 121.3(4) . . ?
C3 C4 C33 120.4(4) . . ?
C4 C5 C6 121.8(4) . . ?
C4 C5 H5 119.1 . . ?
C6 C5 H5 119.1 . . ?
C8 C7 C2 113.0(3) . . ?
C8 C7 C14 111.9(3) . . ?
C2 C7 C14 112.9(3) . . ?
C8 C7 H7 106.1 . . ?
C2 C7 H7 106.1 . . ?
C14 C7 H7 106.1 . . ?
C5 C6 C1 117.8(4) . . ?
C5 C6 C20 122.9(4) . . ?
C1 C6 C20 119.3(4) . . ?
C8 C9 C10 120.8(4) . . ?
C8 C9 H9 119.6 . . ?
C10 C9 H9 119.6 . . ?
C9 C8 C13 118.3(4) . . ?
C9 C8 C7 122.5(4) . . ?
C13 C8 C7 119.2(4) . . ?
C11 C10 C9 119.6(4) . . ?
C11 C10 H10 120.2 . . ?
C9 C10 H10 120.2 . . ?
C12 C11 C10 120.1(4) . . ?
C12 C11 H11 119.9 . . ?
C10 C11 H11 119.9 . . ?
C11 C12 C13 120.3(4) . . ?
C11 C12 H12 119.8 . . ?
C13 C12 H12 119.8 . . ?
C12 C13 C8 120.9(4) . . ?
C12 C13 H13 119.6 . . ?
C8 C13 H13 119.6 . . ?
C15 C14 C19 118.3(4) . . ?
C15 C14 C7 122.0(4) . . ?
C19 C14 C7 119.7(4) . . ?
C14 C15 C16 121.8(5) . . ?
C14 C15 H15 119.1 . . ?
C16 C15 H15 119.1 . . ?
C17 C16 C15 119.0(5) . . ?
C17 C16 H16 120.5 . . ?
C15 C16 H16 120.5 . . ?
C18 C17 C16 120.2(4) . . ?
C18 C17 H17 119.9 . . ?
C16 C17 H17 119.9 . . ?
C17 C18 C19 120.2(5) . . ?
C17 C18 H18 119.9 . . ?
C19 C18 H18 119.9 . . ?
C14 C19 C18 120.6(4) . . ?
C14 C19 H19 119.7 . . ?
C18 C19 H19 119.7 . . ?
C27 C20 C6 112.0(3) . . ?
C27 C20 C21 112.4(3) . . ?
C6 C20 C21 112.2(3) . . ?
C27 C20 H20 106.6 . . ?
C6 C20 H20 106.6 . . ?
C21 C20 H20 106.6 . . ?
C22 C21 C26 119.1(4) . . ?
C22 C21 C20 119.4(4) . . ?
C26 C21 C20 121.5(4) . . ?
C21 C22 C23 120.3(5) . . ?
C21 C22 H22 119.9 . . ?
C23 C22 H22 119.9 . . ?
C24 C23 C22 120.3(5) . . ?
C24 C23 H23 119.8 . . ?
C22 C23 H23 119.8 . . ?
C25 C24 C23 119.6(5) . . ?
C25 C24 H24 120.2 . . ?
C23 C24 H24 120.2 . . ?
C24 C25 C26 121.1(5) . . ?
C24 C25 H25 119.4 . . ?
C26 C25 H25 119.4 . . ?
C21 C26 C25 119.6(5) . . ?
C21 C26 H26 120.2 . . ?
C25 C26 H26 120.2 . . ?
C32 C27 C28 118.1(4) . . ?
C32 C27 C20 122.7(4) . . ?
C28 C27 C20 119.2(4) . . ?
C29 C28 C27 120.7(4) . . ?
C29 C28 H28 119.7 . . ?
C27 C28 H28 119.7 . . ?
C30 C29 C28 120.7(4) . . ?
C30 C29 H29 119.7 . . ?
C28 C29 H29 119.7 . . ?
C29 C30 C31 119.5(4) . . ?
C29 C30 H30 120.3 . . ?
C31 C30 H30 120.3 . . ?
C30 C31 C32 120.4(4) . . ?
C30 C31 H31 119.8 . . ?
C32 C31 H31 119.8 . . ?
C27 C32 C31 120.7(4) . . ?
C27 C32 H32 119.7 . . ?
C31 C32 H32 119.7 . . ?
C4 C33 H33A 109.5 . . ?
C4 C33 H33B 109.5 . . ?
H33A C33 H33B 109.5 . . ?
C4 C33 H33C 109.5 . . ?
H33A C33 H33C 109.5 . . ?
H33B C33 H33C 109.5 . . ?
O1 C34 N1 172.2(5) . . ?

loop_
_geom_bond_atom_site_label_1
_geom_bond_atom_site_label_2
_geom_bond_distance
_geom_bond_site_symmetry_2
_geom_bond_publ_flag
O1 C34 1.170(6) . ?
N1 C34 1.200(6) . ?
N1 C1 1.421(5) . ?
C1 C2 1.392(6) . ?
C1 C6 1.398(6) . ?
C2 C3 1.393(6) . ?
C2 C7 1.530(6) . ?
C3 C4 1.398(6) . ?
C3 H3 0.9500 . ?
C4 C5 1.394(6) . ?
C4 C33 1.517(6) . ?
C5 C6 1.393(6) . ?
C5 H5 0.9500 . ?
C7 C8 1.516(6) . ?
C7 C14 1.537(6) . ?
C7 H7 1.0000 . ?
C6 C20 1.529(6) . ?
C9 C8 1.389(6) . ?
C9 C10 1.402(6) . ?
C9 H9 0.9500 . ?
C8 C13 1.399(6) . ?
C10 C11 1.385(7) . ?
C10 H10 0.9500 . ?
C11 C12 1.376(7) . ?
C11 H11 0.9500 . ?
C12 C13 1.385(7) . ?
C12 H12 0.9500 . ?
C13 H13 0.9500 . ?
C14 C15 1.369(6) . ?
C14 C19 1.383(6) . ?
C15 C16 1.395(7) . ?
C15 H15 0.9500 . ?
C16 C17 1.373(8) . ?
C16 H16 0.9500 . ?
C17 C18 1.368(8) . ?
C17 H17 0.9500 . ?
C18 C19 1.392(7) . ?
C18 H18 0.9500 . ?
C19 H19 0.9500 . ?
C20 C27 1.513(6) . ?
C20 C21 1.535(6) . ?
C20 H20 1.0000 . ?
C21 C22 1.384(6) . ?
C21 C26 1.390(7) . ?
C22 C23 1.402(7) . ?
C22 H22 0.9500 . ?
C23 C24 1.369(8) . ?
C23 H23 0.9500 . ?
C24 C25 1.369(8) . ?
C24 H24 0.9500 . ?
C25 C26 1.398(7) . ?
C25 H25 0.9500 . ?
C26 H26 0.9500 . ?
C27 C32 1.385(6) . ?
C27 C28 1.398(6) . ?
C28 C29 1.387(7) . ?
C28 H28 0.9500 . ?
C29 C30 1.364(7) . ?
C29 H29 0.9500 . ?
C30 C31 1.384(7) . ?
C30 H30 0.9500 . ?
C31 C32 1.389(6) . ?
C31 H31 0.9500 . ?
C32 H32 0.9500 . ?
C33 H33A 0.9800 . ?
C33 H33B 0.9800 . ?
C33 H33C 0.9800 . ?
